data_1551782
loop_
_publ_author_name
'PENKOVA, Anita'
'RETAILLEAU, Pascal'
'MANOLOV, Ilia'

_publ_section_title
;
 Crystal Structure of
 (4-(4-Fluorophenyl)-2-hydroxy-2-methyl-3,4-dihydropyrano[3,2-c]chromen-5(2H)-one
;
_journal_name_full 'X-ray Structure Analysis Online'
_journal_page_first 89
_journal_paper_doi 10.2116/xraystruct.25.89
_journal_volume 25
_journal_year 2009
_chemical_formula_moiety 'C19 H15 F O4'
_chemical_formula_sum 'C19 H15 F O4'
_chemical_formula_weight 326.31
_chemical_name_systematic
; 
 4-(4-fluorophenyl)-2-hydroxy-2-methyl-3,4-dihydropyrano[3,2-c]
chromen-5(2H)-one 
;
_space_group_IT_number 43
_space_group_name_Hall 'F 2 -2d'
_space_group_name_H-M_alt 'F d d 2'
_symmetry_cell_setting orthorhombic
_symmetry_space_group_name_Hall 'F 2 -2d'
_symmetry_space_group_name_H-M 'F d d 2'
_atom_sites_solution_hydrogens difmap
_atom_sites_solution_primary direct
_atom_sites_solution_secondary difmap
_audit_creation_method SHELXL-97
_cell_angle_alpha 90.00
_cell_angle_beta 90.00
_cell_angle_gamma 90.00
_cell_formula_units_Z 16
_cell_length_a 25.057(3)
_cell_length_b 42.713(5)
_cell_length_c 5.792(1)
_cell_measurement_reflns_used 5684
_cell_measurement_temperature 293(2)
_cell_measurement_theta_max 27.485
_cell_measurement_theta_min 0.998
_cell_volume 6198.9(15)
_computing_cell_refinement 'DENZO (Otwinowski & Minor, 1997); COLLECT (Nonius B.V., 1999)'
_computing_data_collection 'DENZO (Otwinowski & Minor, 1997); COLLECT (Nonius B.V., 1999)'
_computing_data_reduction 'SCALEPACK (Otwinowski & Minor, 1997)'
_computing_molecular_graphics 'PLATON (Spek, 2003)'
_computing_publication_material 'SHELXL97 (Sheldrick, 2008)'
_computing_structure_refinement 'SHELXL97 (Sheldrick, 2008)'
_computing_structure_solution 'SHELXS97 (Sheldrick, 2008)'
_diffrn_ambient_temperature 293(2)
_diffrn_measured_fraction_theta_full 0.998
_diffrn_measured_fraction_theta_max 0.998
_diffrn_measurement_device_type 'Nonius kappa-CCD diffractometer'
_diffrn_measurement_method 'phi and omega scans'
_diffrn_radiation_monochromator graphite
_diffrn_radiation_source 'fine-focus sealed tube'
_diffrn_radiation_type MoK\a
_diffrn_radiation_wavelength 0.71069
_diffrn_reflns_av_R_equivalents 0.0162
_diffrn_reflns_av_sigmaI/netI 0.0242
_diffrn_reflns_limit_h_max 30
_diffrn_reflns_limit_h_min -29
_diffrn_reflns_limit_k_max 50
_diffrn_reflns_limit_k_min -49
_diffrn_reflns_limit_l_max 6
_diffrn_reflns_limit_l_min -6
_diffrn_reflns_number 17531
_diffrn_reflns_theta_full 25.37
_diffrn_reflns_theta_max 25.37
_diffrn_reflns_theta_min 2.51
_exptl_absorpt_coefficient_mu 0.106
_exptl_absorpt_correction_T_max 0.986
_exptl_absorpt_correction_T_min 0.910
_exptl_absorpt_correction_type multi-scan
_exptl_absorpt_process_details 'Scalepack (Otwinowski & Minor, 1997)'
_exptl_crystal_colour colourless
_exptl_crystal_density_diffrn 1.399
_exptl_crystal_density_method 'not measured'
_exptl_crystal_description prism
_exptl_crystal_F_000 2720
_exptl_crystal_size_max 0.50
_exptl_crystal_size_mid 0.15
_exptl_crystal_size_min 0.13
_refine_diff_density_max 0.130
_refine_diff_density_min -0.141
_refine_diff_density_rms 0.033
_refine_ls_extinction_coef 0.00163(19)
_refine_ls_extinction_expression Fc^*^=kFc[1+0.001xFc^2^\l^3^/sin(2\q)]^-1/4^
_refine_ls_extinction_method SHELXL
_refine_ls_goodness_of_fit_ref 1.072
_refine_ls_hydrogen_treatment constr
_refine_ls_matrix_type full
_refine_ls_number_parameters 220
_refine_ls_number_reflns 1567
_refine_ls_number_restraints 1
_refine_ls_restrained_S_all 1.071
_refine_ls_R_factor_all 0.0444
_refine_ls_R_factor_gt 0.0326
_refine_ls_shift/su_max 0.001
_refine_ls_shift/su_mean 0.000
_refine_ls_structure_factor_coef Fsqd
_refine_ls_weighting_details 'calc w=1/[\s^2^(Fo^2^)+(0.0455P)^2^+2.4329P] where P=(Fo^2^+2Fc^2^)/3'
_refine_ls_weighting_scheme calc
_refine_ls_wR_factor_gt 0.0752
_refine_ls_wR_factor_ref 0.0826
_reflns_number_gt 1314
_reflns_number_total 1568
_reflns_threshold_expression >2sigma(I)
_cod_data_source_file 25_89_1.cif
_cod_data_source_block compound_2
_cod_original_sg_symbol_H-M Fdd2
_cod_database_code 1551782

loop_
_symmetry_equiv_pos_as_xyz
'x, y, z'
'-x, -y, z'
'-x+1/4, y+1/4, z+1/4'
'x+1/4, -y+1/4, z+1/4'
'x, y+1/2, z+1/2'
'-x, -y+1/2, z+1/2'
'-x+1/4, y+3/4, z+3/4'
'x+1/4, -y+3/4, z+3/4'
'x+1/2, y, z+1/2'
'-x+1/2, -y, z+1/2'
'-x+3/4, y+1/4, z+3/4'
'x+3/4, -y+1/4, z+3/4'
'x+1/2, y+1/2, z'
'-x+1/2, -y+1/2, z'
'-x+3/4, y+3/4, z+1/4'
'x+3/4, -y+3/4, z+1/4'

loop_
_atom_site_label
_atom_site_type_symbol
_atom_site_fract_x
_atom_site_fract_y
_atom_site_fract_z
_atom_site_U_iso_or_equiv
_atom_site_adp_type
_atom_site_occupancy
_atom_site_symmetry_multiplicity
_atom_site_calc_flag
_atom_site_refinement_flags
O1 O 0.33117(6) 0.10192(4) 0.1972(4) 0.0501(5) Uani 1 1 d .
O2 O 0.35779(7) 0.12618(4) 0.5126(4) 0.0532(5) Uani 1 1 d .
O3 O 0.21604(6) 0.16820(4) 0.0689(3) 0.0488(5) Uani 1 1 d .
F1 F 0.48025(6) 0.24473(4) 0.6060(4) 0.0698(5) Uani 1 1 d .
O4 O 0.17501(7) 0.17128(4) 0.4256(3) 0.0542(5) Uani 1 1 d .
H4 H 0.1514 0.1606 0.3675 0.081 Uiso 1 1 calc R
C2 C 0.32790(9) 0.12688(6) 0.3466(5) 0.0437(6) Uani 1 1 d .
C3 C 0.29010(8) 0.15154(5) 0.2971(5) 0.0392(6) Uani 1 1 d .
C4 C 0.25548(9) 0.14777(5) 0.1205(5) 0.0391(6) Uani 1 1 d .
C5 C 0.22345(11) 0.11625(6) -0.2183(5) 0.0510(7) Uani 1 1 d .
H5 H 0.1964 0.1306 -0.2486 0.061 Uiso 1 1 calc R
C6 C 0.22975(12) 0.09054(7) -0.3585(5) 0.0604(8) Uani 1 1 d .
H6 H 0.2071 0.0876 -0.4840 0.072 Uiso 1 1 calc R
C7 C 0.26965(12) 0.06912(7) -0.3131(6) 0.0620(8) Uani 1 1 d .
H7 H 0.2738 0.0519 -0.4092 0.074 Uiso 1 1 calc R
C8 C 0.30337(11) 0.07295(7) -0.1272(6) 0.0567(8) Uani 1 1 d .
H8 H 0.3299 0.0583 -0.0963 0.068 Uiso 1 1 calc R
C19 C 0.38115(9) 0.19617(6) 0.3343(5) 0.0447(6) Uani 1 1 d .
H19 H 0.3765 0.1851 0.1975 0.054 Uiso 1 1 calc R
C10 C 0.28788(8) 0.17941(5) 0.4578(5) 0.0406(6) Uani 1 1 d .
H10 H 0.2741 0.1723 0.6072 0.049 Uiso 1 1 calc R
C11 C 0.24867(9) 0.20392(6) 0.3590(6) 0.0489(7) Uani 1 1 d .
H11A H 0.2379 0.2180 0.4816 0.059 Uiso 1 1 calc R
H11B H 0.2668 0.2162 0.2419 0.059 Uiso 1 1 calc R
C12 C 0.19964(10) 0.18912(6) 0.2547(5) 0.0470(6) Uani 1 1 d .
C13 C 0.16234(11) 0.21226(7) 0.1426(7) 0.0690(10) Uani 1 1 d .
H13A H 0.1319 0.2014 0.0815 0.104 Uiso 1 1 calc R
H13B H 0.1806 0.2229 0.0197 0.104 Uiso 1 1 calc R
H13C H 0.1507 0.2273 0.2552 0.104 Uiso 1 1 calc R
C14 C 0.34126(9) 0.19568(5) 0.4987(5) 0.0380(5) Uani 1 1 d .
C15 C 0.34957(10) 0.21225(6) 0.7005(5) 0.0523(7) Uani 1 1 d .
H15 H 0.3234 0.2121 0.8142 0.063 Uiso 1 1 calc R
C16 C 0.39611(10) 0.22917(6) 0.7375(5) 0.0547(7) Uani 1 1 d .
H16 H 0.4013 0.2404 0.8730 0.066 Uiso 1 1 calc R
C17 C 0.43384(10) 0.22868(6) 0.5693(5) 0.0460(6) Uani 1 1 d .
C18 C 0.42775(10) 0.21268(6) 0.3681(5) 0.0483(7) Uani 1 1 d .
H18 H 0.4544 0.2129 0.2561 0.058 Uiso 1 1 calc R
C4A C 0.25761(9) 0.12095(6) -0.0299(5) 0.0432(6) Uani 1 1 d .
C8A C 0.29709(9) 0.09891(5) 0.0127(5) 0.0443(6) Uani 1 1 d .

loop_
_atom_site_aniso_label
_atom_site_aniso_U_11
_atom_site_aniso_U_22
_atom_site_aniso_U_33
_atom_site_aniso_U_23
_atom_site_aniso_U_13
_atom_site_aniso_U_12
O1 0.0455(9) 0.0406(10) 0.0642(12) -0.0017(9) -0.0005(10) 0.0044(8)
O2 0.0465(9) 0.0475(10) 0.0657(13) 0.0034(10) -0.0110(10) 0.0031(8)
O3 0.0467(9) 0.0466(9) 0.0532(11) 0.0029(9) -0.0081(9) 0.0072(8)
F1 0.0595(9) 0.0668(10) 0.0831(12) 0.0035(10) -0.0178(10) -0.0274(8)
O4 0.0399(9) 0.0608(12) 0.0619(12) -0.0014(11) -0.0008(9) -0.0067(8)
C2 0.0377(12) 0.0397(14) 0.0537(16) 0.0059(13) 0.0031(14) -0.0050(10)
C3 0.0333(11) 0.0351(12) 0.0491(15) 0.0061(12) 0.0022(11) -0.0035(9)
C4 0.0333(11) 0.0368(12) 0.0473(14) 0.0073(11) 0.0012(12) -0.0033(9)
C5 0.0553(15) 0.0498(15) 0.0479(16) 0.0063(13) -0.0003(14) -0.0110(13)
C6 0.0738(19) 0.0577(17) 0.0496(17) -0.0027(15) -0.0001(16) -0.0193(15)
C7 0.0757(18) 0.0507(16) 0.0596(19) -0.0103(15) 0.0176(18) -0.0162(16)
C8 0.0579(15) 0.0422(15) 0.070(2) -0.0024(14) 0.0157(16) -0.0054(12)
C19 0.0437(13) 0.0495(14) 0.0408(13) -0.0050(13) 0.0010(12) -0.0084(11)
C10 0.0332(11) 0.0411(13) 0.0474(15) 0.0022(12) 0.0035(12) -0.0033(10)
C11 0.0410(12) 0.0409(13) 0.0649(17) -0.0002(13) -0.0013(14) 0.0020(10)
C12 0.0398(12) 0.0410(13) 0.0604(16) 0.0003(14) -0.0029(13) 0.0027(11)
C13 0.0566(16) 0.0549(17) 0.096(3) 0.0000(18) -0.0216(18) 0.0115(13)
C14 0.0375(12) 0.0364(12) 0.0403(13) 0.0036(11) 0.0002(12) 0.0004(10)
C15 0.0478(13) 0.0625(17) 0.0465(15) -0.0089(14) 0.0076(13) -0.0022(13)
C16 0.0588(15) 0.0555(16) 0.0499(15) -0.0119(14) -0.0096(16) -0.0042(13)
C17 0.0405(12) 0.0398(13) 0.0575(17) 0.0030(13) -0.0101(13) -0.0083(10)
C18 0.0417(13) 0.0510(15) 0.0523(17) 0.0028(15) 0.0042(13) -0.0082(12)
C4A 0.0426(12) 0.0409(13) 0.0459(14) 0.0036(12) 0.0055(13) -0.0084(11)
C8A 0.0433(12) 0.0391(14) 0.0505(16) 0.0015(12) 0.0070(13) -0.0072(11)

loop_
_atom_type_symbol
_atom_type_description
_atom_type_scat_dispersion_real
_atom_type_scat_dispersion_imag
_atom_type_scat_source
C C 0.0033 0.0016 'International Tables Vol C Tables 4.2.6.8 and 6.1.1.4'
H H 0.0000 0.0000 'International Tables Vol C Tables 4.2.6.8 and 6.1.1.4'
O O 0.0106 0.0060 'International Tables Vol C Tables 4.2.6.8 and 6.1.1.4'
F F 0.0171 0.0103 'International Tables Vol C Tables 4.2.6.8 and 6.1.1.4'

loop_
_geom_angle_atom_site_label_1
_geom_angle_atom_site_label_2
_geom_angle_atom_site_label_3
_geom_angle
C8A O1 C2 121.64(19)
C4 O3 C12 116.0(2)
C12 O4 H4 109.5
O2 C2 O1 116.1(2)
O2 C2 C3 125.2(3)
O1 C2 C3 118.6(2)
C4 C3 C2 119.0(2)
C4 C3 C10 122.4(2)
C2 C3 C10 118.4(2)
C3 C4 O3 124.1(2)
C3 C4 C4A 121.9(2)
O3 C4 C4A 114.0(2)
C6 C5 C4A 120.3(3)
C6 C5 H5 119.9
C4A C5 H5 119.9
C5 C6 C7 120.0(3)
C5 C6 H6 120.0
C7 C6 H6 120.0
C8 C7 C6 121.0(3)
C8 C7 H7 119.5
C6 C7 H7 119.5
C7 C8 C8A 118.9(3)
C7 C8 H8 120.6
C8A C8 H8 120.6
C18 C19 C14 121.6(3)
C18 C19 H19 119.2
C14 C19 H19 119.2
C3 C10 C14 114.96(19)
C3 C10 C11 109.2(2)
C14 C10 C11 107.85(19)
C3 C10 H10 108.2
C14 C10 H10 108.2
C11 C10 H10 108.2
C12 C11 C10 112.5(2)
C12 C11 H11A 109.1
C10 C11 H11A 109.1
C12 C11 H11B 109.1
C10 C11 H11B 109.1
H11A C11 H11B 107.8
O4 C12 O3 108.29(18)
O4 C12 C13 113.0(2)
O3 C12 C13 105.0(3)
O4 C12 C11 107.8(2)
O3 C12 C11 108.9(2)
C13 C12 C11 113.8(2)
C12 C13 H13A 109.5
C12 C13 H13B 109.5
H13A C13 H13B 109.5
C12 C13 H13C 109.5
H13A C13 H13C 109.5
H13B C13 H13C 109.5
C19 C14 C15 117.8(2)
C19 C14 C10 122.3(2)
C15 C14 C10 119.8(2)
C14 C15 C16 121.6(3)
C14 C15 H15 119.2
C16 C15 H15 119.2
C17 C16 C15 117.8(3)
C17 C16 H16 121.1
C15 C16 H16 121.1
C16 C17 C18 123.0(2)
C16 C17 F1 118.2(2)
C18 C17 F1 118.7(2)
C17 C18 C19 118.3(3)
C17 C18 H18 120.9
C19 C18 H18 120.9
C8A C4A C5 118.5(3)
C8A C4A C4 117.3(2)
C5 C4A C4 124.2(2)
O1 C8A C8 117.4(2)
O1 C8A C4A 121.2(2)
C8 C8A C4A 121.4(3)

loop_
_geom_bond_atom_site_label_1
_geom_bond_atom_site_label_2
_geom_bond_distance
O1 C8A 1.374(3)
O1 C2 1.375(3)
O2 C2 1.219(3)
O3 C4 1.352(3)
O3 C12 1.458(3)
F1 C17 1.367(3)
O4 C12 1.393(3)
O4 H4 0.8200
C2 C3 1.445(3)
C3 C4 1.351(4)
C3 C10 1.512(3)
C4 C4A 1.440(4)
C5 C6 1.375(4)
C5 C4A 1.401(4)
C5 H5 0.9300
C6 C7 1.381(4)
C6 H6 0.9300
C7 C8 1.378(4)
C7 H7 0.9300
C8 C8A 1.382(4)
C8 H8 0.9300
C19 C18 1.378(3)
C19 C14 1.381(4)
C19 H19 0.9300
C10 C14 1.526(3)
C10 C11 1.545(3)
C10 H10 0.9800
C11 C12 1.508(4)
C11 H11A 0.9700
C11 H11B 0.9700
C12 C13 1.507(4)
C13 H13A 0.9600
C13 H13B 0.9600
C13 H13C 0.9600
C14 C15 1.382(4)
C15 C16 1.389(3)
C15 H15 0.9300
C16 C17 1.358(4)
C16 H16 0.9300
C17 C18 1.360(4)
C18 H18 0.9300
C4A C8A 1.387(3)

loop_
_geom_hbond_atom_site_label_D
_geom_hbond_atom_site_label_H
_geom_hbond_atom_site_label_A
_geom_hbond_distance_DH
_geom_hbond_distance_HA
_geom_hbond_distance_DA
_geom_hbond_angle_DHA
_geom_hbond_site_symmetry_A
O4 H4 O2 0.82 2.01 2.799(2) 162.4 12_454

loop_
_geom_torsion_atom_site_label_1
_geom_torsion_atom_site_label_2
_geom_torsion_atom_site_label_3
_geom_torsion_atom_site_label_4
_geom_torsion
C8A O1 C2 O2 175.4(2)
C8A O1 C2 C3 -4.5(3)
O2 C2 C3 C4 -173.1(2)
O1 C2 C3 C4 6.9(3)
O2 C2 C3 C10 2.0(3)
O1 C2 C3 C10 -178.1(2)
C2 C3 C4 O3 175.1(2)
C10 C3 C4 O3 0.3(4)
C2 C3 C4 C4A -4.5(3)
C10 C3 C4 C4A -179.3(2)
C12 O3 C4 C3 -20.7(3)
C12 O3 C4 C4A 158.9(2)
C4A C5 C6 C7 0.4(4)
C5 C6 C7 C8 0.4(4)
C6 C7 C8 C8A -0.8(4)
C4 C3 C10 C14 -131.7(2)
C2 C3 C10 C14 53.5(3)
C4 C3 C10 C11 -10.3(3)
C2 C3 C10 C11 174.8(2)
C3 C10 C11 C12 39.6(3)
C14 C10 C11 C12 165.2(2)
C4 O3 C12 O4 -67.7(3)
C4 O3 C12 C13 171.4(2)
C4 O3 C12 C11 49.2(3)
C10 C11 C12 O4 57.8(3)
C10 C11 C12 O3 -59.4(3)
C10 C11 C12 C13 -176.1(3)
C18 C19 C14 C15 -0.3(4)
C18 C19 C14 C10 175.7(2)
C3 C10 C14 C19 29.9(3)
C11 C10 C14 C19 -92.2(3)
C3 C10 C14 C15 -154.2(2)
C11 C10 C14 C15 83.7(3)
C19 C14 C15 C16 0.6(4)
C10 C14 C15 C16 -175.5(2)
C14 C15 C16 C17 -0.7(4)
C15 C16 C17 C18 0.4(4)
C15 C16 C17 F1 -178.7(2)
C16 C17 C18 C19 -0.1(4)
F1 C17 C18 C19 179.0(2)
C14 C19 C18 C17 0.1(4)
C6 C5 C4A C8A -0.9(4)
C6 C5 C4A C4 177.3(2)
C3 C4 C4A C8A -0.3(3)
O3 C4 C4A C8A -179.9(2)
C3 C4 C4A C5 -178.6(2)
O3 C4 C4A C5 1.8(3)
C2 O1 C8A C8 -179.8(2)
C2 O1 C8A C4A -0.4(3)
C7 C8 C8A O1 179.6(2)
C7 C8 C8A C4A 0.2(4)
C5 C4A C8A O1 -178.8(2)
C4 C4A C8A O1 2.8(3)
C5 C4A C8A C8 0.6(3)
C4 C4A C8A C8 -177.8(2)
